data_7704931
loop_
_publ_author_name
'Zhang, Wenyao'
'Wei, Zhonglei'
'Yang, Zhihua'
'Pan, Shilie'

_publ_section_title
;
 Two new ammonium/alkali-rare earth metal difluorophosphates
 ALa(PO<sub>2</sub>F<sub>2</sub>)<sub>4</sub> (A = NH<sub>4</sub> and K)
 with moderate birefringence and short cutoff edges.
;
_journal_issue 33
_journal_name_full 'Dalton transactions (Cambridge, England : 2003)'
_journal_page_first 11591
_journal_page_last 11596
_journal_paper_doi 10.1039/d0dt01951h
_journal_volume 49
_journal_year 2020
_chemical_formula_sum 'F8 K La O8 P4'
_chemical_formula_weight 581.89
_space_group_crystal_system monoclinic
_space_group_IT_number 14
_space_group_name_Hall '-P 2ybc'
_space_group_name_H-M_alt 'P 1 21/c 1'
_audit_creation_method SHELXL-2016/6
_audit_update_record
;
2020-05-13 deposited with the CCDC.	2020-07-22 downloaded from the CCDC.
;
_cell_angle_alpha 90
_cell_angle_beta 106.892(4)
_cell_angle_gamma 90
_cell_formula_units_Z 4
_cell_length_a 10.164(4)
_cell_length_b 15.382(5)
_cell_length_c 9.247(3)
_cell_measurement_reflns_used 2395
_cell_measurement_temperature 296(2)
_cell_measurement_theta_max 27.485
_cell_measurement_theta_min 2.094
_cell_volume 1383.3(8)
_computing_cell_refinement 'Bruker SMART'
_computing_data_collection 'Bruker SMART'
_computing_data_reduction 'Bruker SAINT'
_computing_molecular_graphics 'Bruker SHELXTL'
_computing_publication_material 'Bruker SHELXTL'
_computing_structure_refinement 'SHELXL-97 (Sheldrick, 1997)'
_computing_structure_solution 'SHELXS-97 (Sheldrick, 1990)'
_diffrn_ambient_temperature 296(2)
_diffrn_measured_fraction_theta_full 0.991
_diffrn_measured_fraction_theta_max 0.991
_diffrn_measurement_device_type 'CCD area detector'
_diffrn_measurement_method 'phi and omega scans'
_diffrn_radiation_type MoK\a
_diffrn_radiation_wavelength 0.71073
_diffrn_reflns_av_R_equivalents 0.0391
_diffrn_reflns_av_unetI/netI 0.0485
_diffrn_reflns_Laue_measured_fraction_full 0.991
_diffrn_reflns_Laue_measured_fraction_max 0.991
_diffrn_reflns_limit_h_max 11
_diffrn_reflns_limit_h_min -13
_diffrn_reflns_limit_k_max 19
_diffrn_reflns_limit_k_min -11
_diffrn_reflns_limit_l_max 11
_diffrn_reflns_limit_l_min -10
_diffrn_reflns_number 8371
_diffrn_reflns_point_group_measured_fraction_full 0.991
_diffrn_reflns_point_group_measured_fraction_max 0.991
_diffrn_reflns_theta_full 25.242
_diffrn_reflns_theta_max 27.485
_diffrn_reflns_theta_min 2.094
_exptl_absorpt_coefficient_mu 3.979
_exptl_absorpt_correction_type multi-scan
_exptl_absorpt_process_details face-indexed
_exptl_crystal_colour colorless
_exptl_crystal_density_diffrn 2.794
_exptl_crystal_density_meas ?
_exptl_crystal_density_method 'not measured'
_exptl_crystal_description block
_exptl_crystal_F_000 1088
_exptl_crystal_size_max 0.12
_exptl_crystal_size_mid 0.11
_exptl_crystal_size_min 0.10
_exptl_transmission_factor_max 0.7456
_exptl_transmission_factor_min 0.6717
_refine_diff_density_max 0.537
_refine_diff_density_min -0.659
_refine_diff_density_rms 0.131
_refine_ls_extinction_method none
_refine_ls_goodness_of_fit_ref 1.011
_refine_ls_hydrogen_treatment undef
_refine_ls_matrix_type full
_refine_ls_number_parameters 199
_refine_ls_number_reflns 3131
_refine_ls_number_restraints 0
_refine_ls_restrained_S_all 1.011
_refine_ls_R_factor_all 0.0369
_refine_ls_R_factor_gt 0.0299
_refine_ls_shift/su_max 0.001
_refine_ls_shift/su_mean 0.000
_refine_ls_structure_factor_coef Fsqd
_refine_ls_weighting_details 'w=1/[\s^2^(Fo^2^)+(0.0202P)^2^] where P=(Fo^2^+2Fc^2^)/3'
_refine_ls_weighting_scheme calc
_refine_ls_wR_factor_gt 0.0576
_refine_ls_wR_factor_ref 0.0605
_reflns_Friedel_coverage 0.000
_reflns_number_gt 2684
_reflns_number_total 3131
_reflns_threshold_expression 'I > 2\s(I)'
_cod_data_source_file d0dt01951h2.cif
_cod_data_source_block 1
_cod_depositor_comments
;
The following automatic conversions were performed:

data item '_exptl_crystal_density_meas' value 'not measured' was
changed to '?' -- the value is perceived as not measured.

Automatic conversion script
Id: cif_fix_values 7556 2019-12-06 15:28:31Z antanas 

 Adding full bibliography for 7704931--7704932.cif.
;
_cod_original_cell_volume 1383.4(8)
_cod_original_sg_symbol_H-M 'P 21/c'
_cod_database_code 7704931
_shelx_shelxl_version_number 2016/6
_shelx_space_group_comment
; 
The symmetry employed for this shelxl refinement is uniquely defined 
by the following loop, which should always be used as a source of 
symmetry information in preference to the above space-group names. 
They are only intended as comments. 
;

loop_
_space_group_symop_operation_xyz
'x, y, z'
'-x, y+1/2, -z+1/2'
'-x, -y, -z'
'x, -y-1/2, z-1/2'

loop_
_atom_site_label
_atom_site_type_symbol
_atom_site_fract_x
_atom_site_fract_y
_atom_site_fract_z
_atom_site_U_iso_or_equiv
_atom_site_adp_type
_atom_site_occupancy
_atom_site_site_symmetry_order
_atom_site_calc_flag
_atom_site_refinement_flags_posn
_atom_site_refinement_flags_adp
_atom_site_refinement_flags_occupancy
_atom_site_disorder_assembly
_atom_site_disorder_group
K1 K 0.35340(10) 0.15123(6) 0.44067(11) 0.0329(2) Uani 1 1 d . . . A 1
La1 La 0.71823(2) 0.58360(2) 0.50957(2) 0.01624(7) Uani 1 1 d . . . B 1
P1 P 0.38020(10) 0.54909(7) 0.19831(12) 0.0218(2) Uani 1 1 d . . . B 1
P2 P 0.58785(10) 0.34494(7) 0.41184(13) 0.0238(2) Uani 1 1 d . . . A 1
P3 P 1.07842(11) 0.51637(7) 0.72481(12) 0.0245(2) Uani 1 1 d . . . B 1
P4 P 0.86990(11) 0.77250(7) 0.35322(12) 0.0264(2) Uani 1 1 d . . . B 1
O1 O 0.5152(3) 0.58876(16) 0.2704(3) 0.0267(6) Uani 1 1 d . . . B 1
O2 O 0.4602(3) 0.31345(17) 0.4381(3) 0.0267(6) Uani 1 1 d . . . A 1
O3 O 0.3371(3) 0.46744(17) 0.2527(3) 0.0275(6) Uani 1 1 d . . . B 1
O4 O 0.9354(3) 0.51199(18) 0.6306(3) 0.0325(7) Uani 1 1 d . . . B 1
O5 O 0.7587(3) 0.72102(17) 0.3822(3) 0.0323(7) Uani 1 1 d . . . B 1
O6 O 1.1826(3) 0.45488(18) 0.7035(3) 0.0278(6) Uani 1 1 d . . . . .
O7 O 0.6383(3) 0.43173(17) 0.4651(3) 0.0319(7) Uani 1 1 d . . . . .
F1 F 0.3720(3) 0.53629(18) 0.0294(3) 0.0457(7) Uani 1 1 d . . . B 1
F2 F 0.2675(3) 0.61727(17) 0.1798(3) 0.0478(7) Uani 1 1 d . . . B 1
F3 F 0.5733(3) 0.33821(18) 0.2418(3) 0.0541(8) Uani 1 1 d . . . A 1
F4 F 1.0803(3) 0.5118(2) 0.8906(3) 0.0599(9) Uani 1 1 d . . . B 1
F5 F 0.6999(3) 0.27765(17) 0.4707(4) 0.0564(9) Uani 1 1 d . . . . .
F6 F 1.1325(3) 0.60846(17) 0.7211(4) 0.0690(11) Uani 1 1 d . . . . .
F7 F 1.0015(3) 0.7208(2) 0.3966(4) 0.0652(10) Uani 1 1 d . . . . .
F8 F 0.9059(4) 0.84529(19) 0.4727(3) 0.0752(11) Uani 1 1 d . . . . .
O8 O 0.8485(3) 0.81044(18) 0.2034(3) 0.0321(7) Uani 1 1 d . . . . .

loop_
_atom_site_aniso_label
_atom_site_aniso_U_11
_atom_site_aniso_U_22
_atom_site_aniso_U_33
_atom_site_aniso_U_23
_atom_site_aniso_U_13
_atom_site_aniso_U_12
K1 0.0378(5) 0.0259(5) 0.0359(6) -0.0044(4) 0.0121(4) -0.0013(4)
La1 0.01459(11) 0.01496(12) 0.02000(12) -0.00076(8) 0.00634(9) -0.00081(8)
P1 0.0178(5) 0.0253(6) 0.0212(5) 0.0035(4) 0.0040(4) -0.0008(4)
P2 0.0183(5) 0.0192(5) 0.0356(6) -0.0059(4) 0.0106(5) -0.0006(4)
P3 0.0197(5) 0.0290(6) 0.0249(6) -0.0013(4) 0.0067(4) 0.0067(4)
P4 0.0272(6) 0.0243(6) 0.0252(6) 0.0064(4) 0.0036(5) -0.0066(4)
O1 0.0217(14) 0.0297(17) 0.0271(16) 0.0027(12) 0.0048(12) -0.0053(12)
O2 0.0195(14) 0.0232(15) 0.0413(18) -0.0014(12) 0.0148(13) -0.0003(11)
O3 0.0297(16) 0.0263(16) 0.0281(16) 0.0030(12) 0.0110(13) -0.0042(12)
O4 0.0213(15) 0.0398(18) 0.0331(18) -0.0017(13) 0.0027(13) 0.0095(13)
O5 0.0361(17) 0.0251(16) 0.0368(18) 0.0068(13) 0.0122(14) -0.0075(13)
O6 0.0221(15) 0.0367(17) 0.0251(16) 0.0000(12) 0.0077(12) 0.0116(13)
O7 0.0317(17) 0.0239(16) 0.0380(19) -0.0039(12) 0.0068(14) -0.0056(12)
F1 0.0477(17) 0.0656(19) 0.0234(15) -0.0001(12) 0.0099(13) -0.0136(14)
F2 0.0311(15) 0.0403(15) 0.071(2) 0.0191(14) 0.0133(14) 0.0139(12)
F3 0.0588(19) 0.068(2) 0.0464(19) -0.0220(14) 0.0327(16) -0.0204(15)
F4 0.0446(17) 0.112(3) 0.0244(16) -0.0081(15) 0.0117(14) 0.0253(17)
F5 0.0298(15) 0.0307(15) 0.108(3) 0.0021(15) 0.0194(17) 0.0114(12)
F6 0.0384(17) 0.0282(16) 0.143(3) -0.0070(18) 0.030(2) -0.0048(13)
F7 0.0275(15) 0.072(2) 0.090(3) 0.0466(18) 0.0069(16) 0.0113(14)
F8 0.115(3) 0.060(2) 0.047(2) -0.0210(15) 0.0169(19) -0.051(2)
O8 0.0284(16) 0.0358(17) 0.0343(18) 0.0156(13) 0.0126(14) 0.0077(13)

loop_
_atom_type_symbol
_atom_type_description
_atom_type_scat_dispersion_real
_atom_type_scat_dispersion_imag
_atom_type_scat_source
F F 0.0171 0.0103 'International Tables Vol C Tables 4.2.6.8 and 6.1.1.4'
K K 0.2009 0.2494 'International Tables Vol C Tables 4.2.6.8 and 6.1.1.4'
O O 0.0106 0.0060 'International Tables Vol C Tables 4.2.6.8 and 6.1.1.4'
P P 0.1023 0.0942 'International Tables Vol C Tables 4.2.6.8 and 6.1.1.4'
La La -0.2871 2.4523 'International Tables Vol C Tables 4.2.6.8 and 6.1.1.4'

loop_
_geom_angle_atom_site_label_1
_geom_angle_atom_site_label_2
_geom_angle_atom_site_label_3
_geom_angle
_geom_angle_site_symmetry_1
_geom_angle_site_symmetry_3
_geom_angle_publ_flag
O2 K1 O1 92.06(8) . 2_645 ?
O2 K1 O6 131.83(9) . 4_465 ?
O1 K1 O6 65.38(8) 2_645 4_465 ?
O2 K1 F8 111.89(8) . 3_666 ?
O1 K1 F8 145.56(9) 2_645 3_666 ?
O6 K1 F8 80.18(8) 4_465 3_666 ?
O2 K1 O5 67.57(8) . 3_666 ?
O1 K1 O5 158.69(8) 2_645 3_666 ?
O6 K1 O5 123.32(9) 4_465 3_666 ?
F8 K1 O5 47.98(8) 3_666 3_666 ?
O2 K1 F1 153.19(9) . 4_566 ?
O1 K1 F1 81.78(8) 2_645 4_566 ?
O6 K1 F1 68.77(8) 4_465 4_566 ?
F8 K1 F1 86.20(8) 3_666 4_566 ?
O5 K1 F1 119.20(8) 3_666 4_566 ?
O2 K1 F3 76.66(8) . 4_566 ?
O1 K1 F3 106.39(9) 2_645 4_566 ?
O6 K1 F3 148.50(8) 4_465 4_566 ?
F8 K1 F3 103.10(9) 3_666 4_566 ?
O5 K1 F3 75.96(8) 3_666 4_566 ?
F1 K1 F3 80.11(8) 4_566 4_566 ?
O2 K1 O5 72.96(8) . 2_645 ?
O1 K1 O5 64.14(8) 2_645 2_645 ?
O6 K1 O5 58.99(8) 4_465 2_645 ?
F8 K1 O5 98.56(9) 3_666 2_645 ?
O5 K1 O5 102.17(6) 3_666 2_645 ?
F1 K1 O5 125.55(8) 4_566 2_645 ?
F3 K1 O5 147.56(8) 4_566 2_645 ?
O2 K1 O8 60.52(8) . 2_645 ?
O1 K1 O8 110.10(8) 2_645 2_645 ?
O6 K1 O8 86.86(8) 4_465 2_645 ?
F8 K1 O8 65.77(8) 3_666 2_645 ?
O5 K1 O8 55.16(8) 3_666 2_645 ?
F1 K1 O8 145.92(8) 4_566 2_645 ?
F3 K1 O8 123.41(8) 4_566 2_645 ?
O5 K1 O8 47.11(7) 2_645 2_645 ?
O2 K1 F1 99.49(8) . 2_645 ?
O1 K1 F1 46.26(7) 2_645 2_645 ?
O6 K1 F1 93.98(8) 4_465 2_645 ?
F8 K1 F1 142.66(9) 3_666 2_645 ?
O5 K1 F1 140.05(8) 3_666 2_645 ?
F1 K1 F1 57.79(9) 4_566 2_645 ?
F3 K1 F1 64.17(7) 4_566 2_645 ?
O5 K1 F1 109.93(7) 2_645 2_645 ?
O8 K1 F1 151.27(8) 2_645 2_645 ?
O2 K1 P4 71.19(7) . 2_645 ?
O1 K1 P4 88.58(7) 2_645 2_645 ?
O6 K1 P4 66.54(7) 4_465 2_645 ?
F8 K1 P4 77.02(8) 3_666 2_645 ?
O5 K1 P4 79.16(7) 3_666 2_645 ?
F1 K1 P4 134.21(6) 4_566 2_645 ?
F3 K1 P4 144.95(6) 4_566 2_645 ?
O5 K1 P4 24.46(5) 2_645 2_645 ?
O8 K1 P4 24.46(5) 2_645 2_645 ?
F1 K1 P4 134.32(6) 2_645 2_645 ?
O2 K1 P4 91.16(6) . 3_666 ?
O1 K1 P4 169.04(7) 2_645 3_666 ?
O6 K1 P4 104.93(7) 4_465 3_666 ?
F8 K1 P4 25.28(6) 3_666 3_666 ?
O5 K1 P4 23.91(5) 3_666 3_666 ?
F1 K1 P4 99.81(6) 4_566 3_666 ?
F3 K1 P4 84.54(6) 4_566 3_666 ?
O5 K1 P4 106.97(6) 2_645 3_666 ?
O8 K1 P4 62.79(6) 2_645 3_666 ?
F1 K1 P4 143.10(6) 2_645 3_666 ?
P4 K1 P4 82.56(4) 2_645 3_666 ?
O4 La1 O7 81.88(10) . . ?
O4 La1 O8 75.19(10) . 4_576 ?
O7 La1 O8 144.80(10) . 4_576 ?
O4 La1 O5 110.30(10) . . ?
O7 La1 O5 144.03(10) . . ?
O8 La1 O5 70.28(10) 4_576 . ?
O4 La1 O6 74.82(9) . 3_766 ?
O7 La1 O6 80.52(10) . 3_766 ?
O8 La1 O6 117.60(9) 4_576 3_766 ?
O5 La1 O6 71.04(9) . 3_766 ?
O4 La1 O3 82.06(10) . 3_666 ?
O7 La1 O3 72.99(9) . 3_666 ?
O8 La1 O3 77.62(9) 4_576 3_666 ?
O5 La1 O3 140.52(9) . 3_666 ?
O6 La1 O3 146.93(9) 3_766 3_666 ?
O4 La1 O1 144.24(9) . . ?
O7 La1 O1 74.97(9) . . ?
O8 La1 O1 136.75(9) 4_576 . ?
O5 La1 O1 76.62(9) . . ?
O6 La1 O1 74.76(9) 3_766 . ?
O3 La1 O1 115.61(9) 3_666 . ?
O4 La1 O2 142.47(9) . 3_666 ?
O7 La1 O2 113.60(9) . 3_666 ?
O8 La1 O2 73.58(9) 4_576 3_666 ?
O5 La1 O2 77.83(9) . 3_666 ?
O6 La1 O2 139.20(9) 3_766 3_666 ?
O3 La1 O2 71.40(9) 3_666 3_666 ?
O1 La1 O2 72.85(9) . 3_666 ?
O4 La1 K1 116.56(7) . 2_655 ?
O7 La1 K1 96.71(7) . 2_655 ?
O8 La1 K1 117.30(7) 4_576 2_655 ?
O5 La1 K1 47.36(7) . 2_655 ?
O6 La1 K1 43.13(6) 3_766 2_655 ?
O3 La1 K1 157.83(7) 3_666 2_655 ?
O1 La1 K1 42.23(6) . 2_655 ?
O2 La1 K1 96.16(7) 3_666 2_655 ?
O4 La1 K1 123.65(7) . 3_666 ?
O7 La1 K1 151.62(7) . 3_666 ?
O8 La1 K1 50.15(7) 4_576 3_666 ?
O5 La1 K1 44.75(7) . 3_666 ?
O6 La1 K1 115.74(6) 3_766 3_666 ?
O3 La1 K1 96.68(6) 3_666 3_666 ?
O1 La1 K1 86.69(6) . 3_666 ?
O2 La1 K1 38.87(6) 3_666 3_666 ?
K1 La1 K1 83.145(18) 2_655 3_666 ?
O3 P1 O1 122.11(17) . . ?
O3 P1 F2 109.74(16) . . ?
O1 P1 F2 109.66(17) . . ?
O3 P1 F1 107.61(16) . . ?
O1 P1 F1 106.17(16) . . ?
F2 P1 F1 98.96(16) . . ?
O3 P1 K1 144.19(12) . 2_655 ?
O1 P1 K1 45.25(11) . 2_655 ?
F2 P1 K1 105.84(11) . 2_655 ?
F1 P1 K1 62.04(10) . 2_655 ?
O3 P1 K1 63.44(12) . 4_565 ?
O1 P1 K1 120.02(12) . 4_565 ?
F2 P1 K1 124.35(13) . 4_565 ?
F1 P1 K1 45.85(11) . 4_565 ?
K1 P1 K1 93.01(4) 2_655 4_565 ?
O7 P2 O2 118.99(17) . . ?
O7 P2 F5 110.40(17) . . ?
O2 P2 F5 108.82(16) . . ?
O7 P2 F3 109.00(17) . . ?
O2 P2 F3 108.61(16) . . ?
F5 P2 F3 99.19(18) . . ?
O4 P3 O6 121.20(17) . . ?
O4 P3 F6 109.39(17) . . ?
O6 P3 F6 108.41(17) . . ?
O4 P3 F4 108.43(17) . . ?
O6 P3 F4 107.71(16) . . ?
F6 P3 F4 99.5(2) . . ?
O8 P4 O5 118.59(18) . . ?
O8 P4 F7 109.87(17) . . ?
O5 P4 F7 109.73(17) . . ?
O8 P4 F8 109.19(18) . . ?
O5 P4 F8 107.26(19) . . ?
F7 P4 F8 100.7(2) . . ?
O8 P4 K1 66.11(12) . 2_655 ?
O5 P4 K1 59.85(13) . 2_655 ?
F7 P4 K1 104.39(15) . 2_655 ?
F8 P4 K1 154.55(16) . 2_655 ?
O8 P4 K1 115.70(12) . 3_666 ?
O5 P4 K1 55.61(12) . 3_666 ?
F7 P4 K1 133.32(14) . 3_666 ?
F8 P4 K1 55.42(15) . 3_666 ?
K1 P4 K1 102.67(5) 2_655 3_666 ?
P1 O1 La1 142.43(16) . . ?
P1 O1 K1 113.09(15) . 2_655 ?
La1 O1 K1 100.56(9) . 2_655 ?
P2 O2 La1 122.40(15) . 3_666 ?
P2 O2 K1 132.56(15) . . ?
La1 O2 K1 105.04(9) 3_666 . ?
P1 O3 La1 136.31(16) . 3_666 ?
P3 O4 La1 149.98(18) . . ?
P4 O5 La1 141.24(17) . . ?
P4 O5 K1 100.47(14) . 3_666 ?
La1 O5 K1 98.98(10) . 3_666 ?
P4 O5 K1 95.69(14) . 2_655 ?
La1 O5 K1 95.56(9) . 2_655 ?
K1 O5 K1 132.19(11) 3_666 2_655 ?
P3 O6 La1 135.87(16) . 3_766 ?
P3 O6 K1 124.04(15) . 4_666 ?
La1 O6 K1 99.91(9) 3_766 4_666 ?
P2 O7 La1 170.3(2) . . ?
P1 F1 K1 112.27(13) . 4_565 ?
P1 F1 K1 92.98(11) . 2_655 ?
K1 F1 K1 122.21(9) 4_565 2_655 ?
P2 F3 K1 139.68(16) . 4_565 ?
P4 F8 K1 99.31(16) . 3_666 ?
P4 O8 La1 147.49(17) . 4_575 ?
P4 O8 K1 89.43(13) . 2_655 ?
La1 O8 K1 93.34(9) 4_575 2_655 ?

loop_
_geom_bond_atom_site_label_1
_geom_bond_atom_site_label_2
_geom_bond_distance
_geom_bond_site_symmetry_2
_geom_bond_publ_flag
K1 O2 2.724(3) . ?
K1 O1 2.834(3) 2_645 ?
K1 O6 2.877(3) 4_465 ?
K1 F8 2.970(4) 3_666 ?
K1 O5 2.988(3) 3_666 ?
K1 F1 2.990(3) 4_566 ?
K1 F3 3.026(3) 4_566 ?
K1 O5 3.064(3) 2_645 ?
K1 O8 3.224(3) 2_645 ?
K1 F1 3.247(3) 2_645 ?
K1 P4 3.5259(16) 2_645 ?
K1 P4 3.5600(17) 3_666 ?
La1 O4 2.430(3) . ?
La1 O7 2.469(3) . ?
La1 O8 2.498(3) 4_576 ?
La1 O5 2.511(3) . ?
La1 O6 2.531(3) 3_766 ?
La1 O3 2.546(3) 3_666 ?
La1 O1 2.550(3) . ?
La1 O2 2.557(3) 3_666 ?
P1 O3 1.466(3) . ?
P1 O1 1.473(3) . ?
P1 F2 1.526(3) . ?
P1 F1 1.552(3) . ?
P2 O7 1.463(3) . ?
P2 O2 1.470(3) . ?
P2 F5 1.518(3) . ?
P2 F3 1.539(3) . ?
P3 O4 1.463(3) . ?
P3 O6 1.475(3) . ?
P3 F6 1.523(3) . ?
P3 F4 1.529(3) . ?
P4 O8 1.460(3) . ?
P4 O5 1.467(3) . ?
P4 F7 1.507(3) . ?
P4 F8 1.540(3) . ?
